data_2242675
loop_
_publ_author_name
'Miyamoto, Hisakazu'
'Yamauchi, Genta'
'Ueno, Takuya'
'Uekusa, Hidehiro'

_publ_section_title
;
 Crystal structure of
 <i>N</i>-isopropyl-<i>N</i>-(phenyl)phenylglyoxylamide
;
_journal_coeditor_code IS5500
_journal_issue 11
_journal_name_full 'Acta Crystallographica Section E'
_journal_page_first 1574
_journal_page_last 1576
_journal_paper_doi 10.1107/S2056989018013762
_journal_volume 74
_journal_year 2018
_chemical_formula_moiety 'C17 H17 N O2'
_chemical_formula_sum 'C17 H17 N O2'
_chemical_formula_weight 267.31
_chemical_name_common
;
<i>N</i>-Isopropyl-<i>N</i>-(phenyl)phenylglyoxylamide
;
_chemical_name_systematic
;
2-Oxo-<i>N</i>,2-diphenyl-<i>N</i>-(propan-2-yl)acetamide
;
_space_group_crystal_system monoclinic
_space_group_IT_number 14
_space_group_name_Hall '-P 2yn'
_space_group_name_H-M_alt 'P 1 21/n 1'
_symmetry_space_group_name_Hall '-P 2yn'
_symmetry_space_group_name_H-M 'P 1 21/n 1'
_atom_sites_solution_hydrogens geom
_audit_creation_method SHELXL-2018/1
_cell_angle_alpha 90
_cell_angle_beta 93.837(2)
_cell_angle_gamma 90
_cell_formula_units_Z 4
_cell_length_a 5.8354(5)
_cell_length_b 16.5123(14)
_cell_length_c 15.1330(12)
_cell_measurement_reflns_used 13857
_cell_measurement_temperature 93(2)
_cell_measurement_theta_max 27.445
_cell_measurement_theta_min 3.657
_cell_volume 1454.9(2)
_computing_cell_refinement
;
RAPID-AUTO (Rigaku, 1998)
;
_computing_data_collection
;
RAPID-AUTO (Rigaku, 1998)
;
_computing_data_reduction
;
RAPID-AUTO (Rigaku, 1998)
;
_computing_molecular_graphics
;
Mercury (Macrae <i>et al.</i>,  2006)
;
_computing_publication_material
;
publCIF (Westrip, 2010)
;
_computing_structure_refinement
;
SHELXL2018 (Sheldrick, 2015<i>b</i>)
;
_computing_structure_solution
;
SHELXT2014 (Sheldrick, 2015<i>a</i>)
;
_diffrn_ambient_temperature 93(2)
_diffrn_detector_area_resol_mean 10.0
_diffrn_measured_fraction_theta_full 0.997
_diffrn_measured_fraction_theta_max 0.993
_diffrn_measurement_device_type 'Rigaku R-AXIS RAPID'
_diffrn_measurement_method \w-scan
_diffrn_radiation_type MoK\a
_diffrn_radiation_wavelength 0.71075
_diffrn_reflns_av_R_equivalents 0.0430
_diffrn_reflns_av_unetI/netI 0.0351
_diffrn_reflns_limit_h_max 6
_diffrn_reflns_limit_h_min -7
_diffrn_reflns_limit_k_max 21
_diffrn_reflns_limit_k_min -21
_diffrn_reflns_limit_l_max 19
_diffrn_reflns_limit_l_min -19
_diffrn_reflns_number 13857
_diffrn_reflns_theta_full 25.242
_diffrn_reflns_theta_max 27.445
_diffrn_reflns_theta_min 3.657
_diffrn_source 'rotating anode X-ray'
_exptl_absorpt_coefficient_mu 0.080
_exptl_absorpt_correction_T_max 0.989
_exptl_absorpt_correction_T_min 0.642
_exptl_absorpt_correction_type multi-scan
_exptl_absorpt_process_details
;
(ABSCOR; Higashi, 1995)
;
_exptl_crystal_colour colorless
_exptl_crystal_density_diffrn 1.220
_exptl_crystal_description block
_exptl_crystal_F_000 568
_exptl_crystal_size_max 0.250
_exptl_crystal_size_mid 0.176
_exptl_crystal_size_min 0.140
_refine_diff_density_max 0.360
_refine_diff_density_min -0.213
_refine_ls_extinction_method none
_refine_ls_goodness_of_fit_ref 1.126
_refine_ls_hydrogen_treatment constr
_refine_ls_matrix_type full
_refine_ls_number_parameters 183
_refine_ls_number_reflns 3316
_refine_ls_number_restraints 0
_refine_ls_restrained_S_all 1.126
_refine_ls_R_factor_all 0.0680
_refine_ls_R_factor_gt 0.0543
_refine_ls_shift/su_max 0.000
_refine_ls_shift/su_mean 0.000
_refine_ls_structure_factor_coef Fsqd
_refine_ls_weighting_details 'w=1/[\s^2^(Fo^2^)+(0.0737P)^2^+0.1802P] where P=(Fo^2^+2Fc^2^)/3'
_refine_ls_weighting_scheme calc
_refine_ls_wR_factor_gt 0.1349
_refine_ls_wR_factor_ref 0.1429
_reflns_number_gt 2572
_reflns_number_total 3316
_reflns_threshold_expression 'I > 2\s(I)'
_cod_data_source_file is5500sup1.cif
_cod_data_source_block I
_cod_database_code 2242675
_shelx_space_group_comment
;
The symmetry employed for this shelxl refinement is uniquely defined
by the following loop, which should always be used as a source of
symmetry information in preference to the above space-group names.
They are only intended as comments.
;
_shelx_estimated_absorpt_t_min 0.980
_shelx_estimated_absorpt_t_max 0.989

loop_
_space_group_symop_operation_xyz
'x, y, z'
'-x+1/2, y+1/2, -z+1/2'
'-x, -y, -z'
'x-1/2, -y-1/2, z-1/2'

loop_
_atom_site_type_symbol
_atom_site_label
_atom_site_fract_x
_atom_site_fract_y
_atom_site_fract_z
_atom_site_U_iso_or_equiv
_atom_site_adp_type
_atom_site_calc_flag
_atom_site_occupancy
O O1 0.9019(2) 0.43953(8) 0.30276(9) 0.0606(4) Uani d 1
O O2 0.6189(3) 0.53493(7) 0.14588(8) 0.0580(4) Uani d 1
N N1 0.5441(2) 0.40017(7) 0.15732(7) 0.0296(3) Uani d 1
C C1 0.7452(3) 0.54690(9) 0.42792(9) 0.0349(3) Uani d 1
H H1 0.890380 0.521888 0.440442 0.042 Uiso calc 1
C C2 0.6582(3) 0.59840(10) 0.48934(10) 0.0419(4) Uani d 1
H H2 0.742860 0.608701 0.544010 0.050 Uiso calc 1
C C3 0.4469(3) 0.63490(10) 0.47073(11) 0.0444(4) Uani d 1
H H3 0.386515 0.670465 0.512701 0.053 Uiso calc 1
C C4 0.3231(3) 0.61973(10) 0.39107(11) 0.0416(4) Uani d 1
H H4 0.178359 0.645041 0.378623 0.050 Uiso calc 1
C C5 0.4093(2) 0.56796(9) 0.32967(9) 0.0324(3) Uani d 1
H H5 0.323566 0.557451 0.275295 0.039 Uiso calc 1
C C6 0.6215(2) 0.53134(8) 0.34761(9) 0.0270(3) Uani d 1
C C7 0.7246(2) 0.47610(8) 0.28442(10) 0.0328(3) Uani d 1
C C8 0.6187(3) 0.47218(8) 0.18929(10) 0.0341(3) Uani d 1
C C9 0.5209(2) 0.33160(7) 0.21501(8) 0.0244(3) Uani d 1
C C10 0.3298(2) 0.32551(9) 0.26361(9) 0.0306(3) Uani d 1
H H10 0.216281 0.366815 0.260071 0.037 Uiso calc 1
C C11 0.3046(3) 0.25880(10) 0.31762(9) 0.0424(4) Uani d 1
H H11 0.173330 0.254294 0.351177 0.051 Uiso calc 1
C C12 0.4701(3) 0.19876(9) 0.32281(10) 0.0463(4) Uani d 1
H H12 0.451759 0.152802 0.359426 0.056 Uiso calc 1
C C13 0.6617(3) 0.20564(9) 0.27481(11) 0.0444(4) Uani d 1
H H13 0.776465 0.164769 0.279285 0.053 Uiso calc 1
C C14 0.6880(2) 0.27157(9) 0.22024(10) 0.0345(3) Uani d 1
H H14 0.819139 0.275831 0.186591 0.041 Uiso calc 1
C C15 0.4431(3) 0.39643(8) 0.06438(9) 0.0357(4) Uani d 1
H H15 0.509044 0.442544 0.031566 0.043 Uiso calc 1
C C16 0.1885(4) 0.40866(18) 0.06136(13) 0.0788(8) Uani d 1
H H16A 0.128132 0.413824 -0.000383 0.118 Uiso calc 1
H H16B 0.154033 0.458040 0.093861 0.118 Uiso calc 1
H H16C 0.116587 0.362105 0.088643 0.118 Uiso calc 1
C C17 0.5082(4) 0.31954(11) 0.01865(11) 0.0496(5) Uani d 1
H H17A 0.454587 0.322180 -0.044054 0.074 Uiso calc 1
H H17B 0.436796 0.273184 0.046472 0.074 Uiso calc 1
H H17C 0.675558 0.313261 0.023782 0.074 Uiso calc 1

loop_
_atom_site_aniso_label
_atom_site_aniso_U_11
_atom_site_aniso_U_22
_atom_site_aniso_U_33
_atom_site_aniso_U_12
_atom_site_aniso_U_13
_atom_site_aniso_U_23
O1 0.0388(7) 0.0666(9) 0.0745(9) 0.0178(6) -0.0104(6) -0.0379(7)
O2 0.1117(11) 0.0272(6) 0.0356(6) -0.0214(6) 0.0097(7) -0.0026(5)
N1 0.0430(7) 0.0230(6) 0.0231(5) -0.0042(5) 0.0039(5) -0.0016(4)
C1 0.0364(8) 0.0353(7) 0.0318(7) 0.0036(6) -0.0059(6) -0.0020(6)
C2 0.0518(9) 0.0446(9) 0.0286(7) 0.0014(7) -0.0024(7) -0.0067(6)
C3 0.0558(10) 0.0418(9) 0.0365(8) 0.0068(7) 0.0099(7) -0.0095(7)
C4 0.0378(8) 0.0411(8) 0.0458(9) 0.0109(6) 0.0025(7) -0.0034(7)
C5 0.0344(7) 0.0327(7) 0.0294(7) 0.0003(6) -0.0029(6) 0.0005(5)
C6 0.0313(7) 0.0229(6) 0.0267(6) -0.0019(5) 0.0017(6) 0.0001(5)
C7 0.0318(7) 0.0289(7) 0.0379(8) -0.0024(5) 0.0025(6) -0.0080(6)
C8 0.0470(9) 0.0261(7) 0.0301(7) -0.0068(6) 0.0103(6) -0.0050(5)
C9 0.0296(7) 0.0215(6) 0.0216(6) -0.0004(5) -0.0011(5) -0.0024(5)
C10 0.0318(7) 0.0350(7) 0.0250(6) 0.0047(5) 0.0023(6) 0.0006(5)
C11 0.0506(9) 0.0487(9) 0.0283(7) -0.0114(7) 0.0058(7) 0.0063(7)
C12 0.0755(12) 0.0301(8) 0.0312(8) -0.0093(7) -0.0121(8) 0.0097(6)
C13 0.0600(11) 0.0278(7) 0.0427(8) 0.0139(7) -0.0162(8) -0.0033(6)
C14 0.0325(7) 0.0347(7) 0.0359(7) 0.0066(6) -0.0003(6) -0.0067(6)
C15 0.0603(10) 0.0256(7) 0.0211(6) -0.0041(6) 0.0022(6) 0.0004(5)
C16 0.0715(14) 0.128(2) 0.0338(9) 0.0442(14) -0.0149(9) -0.0091(11)
C17 0.0712(12) 0.0450(9) 0.0318(8) 0.0037(8) -0.0030(8) -0.0123(7)

loop_
_atom_type_symbol
_atom_type_description
_atom_type_scat_dispersion_real
_atom_type_scat_dispersion_imag
_atom_type_scat_source
C C 0.0033 0.0016 'International Tables Vol C Tables 4.2.6.8 and 6.1.1.4'
N N 0.0061 0.0033 'International Tables Vol C Tables 4.2.6.8 and 6.1.1.4'
O O 0.0106 0.0060 'International Tables Vol C Tables 4.2.6.8 and 6.1.1.4'
H H 0.0000 0.0000 'International Tables Vol C Tables 4.2.6.8 and 6.1.1.4'

loop_
_geom_angle_atom_site_label_1
_geom_angle_atom_site_label_2
_geom_angle_atom_site_label_3
_geom_angle
C8 N1 C9 121.17(11)
C8 N1 C15 118.33(11)
C9 N1 C15 119.47(10)
C2 C1 C6 120.50(14)
C2 C1 H1 119.8
C6 C1 H1 119.8
C1 C2 C3 119.57(14)
C1 C2 H2 120.2
C3 C2 H2 120.2
C2 C3 C4 120.23(14)
C2 C3 H3 119.9
C4 C3 H3 119.9
C5 C4 C3 120.31(14)
C5 C4 H4 119.8
C3 C4 H4 119.8
C4 C5 C6 119.86(13)
C4 C5 H5 120.1
C6 C5 H5 120.1
C5 C6 C1 119.53(13)
C5 C6 C7 122.58(12)
C1 C6 C7 117.90(12)
O1 C7 C6 122.44(13)
O1 C7 C8 118.59(13)
C6 C7 C8 118.61(12)
O2 C8 N1 124.45(13)
O2 C8 C7 116.97(12)
N1 C8 C7 118.47(12)
C10 C9 C14 120.44(13)
C10 C9 N1 119.48(11)
C14 C9 N1 120.07(12)
C9 C10 C11 119.61(13)
C9 C10 H10 120.2
C11 C10 H10 120.2
C12 C11 C10 120.15(15)
C12 C11 H11 119.9
C10 C11 H11 119.9
C13 C12 C11 119.95(14)
C13 C12 H12 120.0
C11 C12 H12 120.0
C12 C13 C14 120.43(14)
C12 C13 H13 119.8
C14 C13 H13 119.8
C13 C14 C9 119.41(14)
C13 C14 H14 120.3
C9 C14 H14 120.3
N1 C15 C16 110.62(13)
N1 C15 C17 111.89(12)
C16 C15 C17 112.32(16)
N1 C15 H15 107.2
C16 C15 H15 107.2
C17 C15 H15 107.2
C15 C16 H16A 109.5
C15 C16 H16B 109.5
H16A C16 H16B 109.5
C15 C16 H16C 109.5
H16A C16 H16C 109.5
H16B C16 H16C 109.5
C15 C17 H17A 109.5
C15 C17 H17B 109.5
H17A C17 H17B 109.5
C15 C17 H17C 109.5
H17A C17 H17C 109.5
H17B C17 H17C 109.5

loop_
_geom_bond_atom_site_label_1
_geom_bond_atom_site_label_2
_geom_bond_distance
O1 C7 1.2141(18)
O2 C8 1.2269(18)
N1 C8 1.3451(17)
N1 C9 1.4417(16)
N1 C15 1.4893(17)
C1 C2 1.381(2)
C1 C6 1.3952(19)
C1 H1 0.9500
C2 C3 1.385(2)
C2 H2 0.9500
C3 C4 1.386(2)
C3 H3 0.9500
C4 C5 1.382(2)
C4 H4 0.9500
C5 C6 1.3883(19)
C5 H5 0.9500
C6 C7 1.4781(19)
C7 C8 1.529(2)
C9 C10 1.3796(19)
C9 C14 1.3890(18)
C10 C11 1.385(2)
C10 H10 0.9500
C11 C12 1.382(2)
C11 H11 0.9500
C12 C13 1.378(3)
C12 H12 0.9500
C13 C14 1.381(2)
C13 H13 0.9500
C14 H14 0.9500
C15 C16 1.497(3)
C15 C17 1.507(2)
C15 H15 1.0000
C16 H16A 0.9800
C16 H16B 0.9800
C16 H16C 0.9800
C17 H17A 0.9800
C17 H17B 0.9800
C17 H17C 0.9800

loop_
_geom_hbond_atom_site_label_D
_geom_hbond_atom_site_label_H
_geom_hbond_atom_site_label_A
_geom_hbond_site_symmetry_A
_geom_hbond_distance_DH
_geom_hbond_distance_HA
_geom_hbond_distance_DA
_geom_hbond_angle_DHA
_geom_hbond_publ_flag
C10 H10 O1 1_455 0.95 2.32 3.2140(18) 157 yes
C13 H13 O2 2_645 0.95 2.48 3.2895(18) 143 yes

loop_
_geom_torsion_atom_site_label_1
_geom_torsion_atom_site_label_2
_geom_torsion_atom_site_label_3
_geom_torsion_atom_site_label_4
_geom_torsion
C6 C1 C2 C3 -0.2(2)
C1 C2 C3 C4 0.2(3)
C2 C3 C4 C5 0.1(3)
C3 C4 C5 C6 -0.4(2)
C4 C5 C6 C1 0.4(2)
C4 C5 C6 C7 -179.31(14)
C2 C1 C6 C5 -0.1(2)
C2 C1 C6 C7 179.61(14)
C5 C6 C7 O1 -174.46(15)
C1 C6 C7 O1 5.9(2)
C5 C6 C7 C8 12.5(2)
C1 C6 C7 C8 -167.15(13)
C9 N1 C8 O2 -171.72(15)
C15 N1 C8 O2 -3.3(2)
C9 N1 C8 C7 12.2(2)
C15 N1 C8 C7 -179.43(13)
O1 C7 C8 O2 -112.09(19)
C6 C7 C8 O2 61.20(19)
O1 C7 C8 N1 64.3(2)
C6 C7 C8 N1 -122.42(15)
C8 N1 C9 C10 80.08(17)
C15 N1 C9 C10 -88.16(15)
C8 N1 C9 C14 -101.03(16)
C15 N1 C9 C14 90.73(16)
C14 C9 C10 C11 -0.3(2)
N1 C9 C10 C11 178.59(12)
C9 C10 C11 C12 0.1(2)
C10 C11 C12 C13 0.6(2)
C11 C12 C13 C14 -1.1(2)
C12 C13 C14 C9 0.9(2)
C10 C9 C14 C13 -0.2(2)
N1 C9 C14 C13 -179.05(12)
C8 N1 C15 C16 -91.50(19)
C9 N1 C15 C16 77.08(19)
C8 N1 C15 C17 142.45(15)
C9 N1 C15 C17 -48.97(18)

_cod_database_fobs_code 2242675
